data_2105778
loop_
_publ_author_name
'Lieffrig, Julien'
'Jeannin, Olivier'
'Vacher, Antoine'
'Lorcy, Dominique'
'Auban-Senzier, Pascale'
'Fourmigu\'e, Marc'

_publ_section_title
;
 C---I&#x00B7;&#x00B7;&#x00B7;NC halogen bonding in two polymorphs of the
 mixed-valence 2:1 charge-transfer salt (EDT-TTF-I~2~)~2~(TCNQF~4~), with
 segregated <i>versus</i> alternated stacks
;
_journal_coeditor_code BI5028
_journal_issue 1
_journal_name_full 'Acta Crystallographica Section B'
_journal_page_first 141
_journal_page_last 148
_journal_paper_doi 10.1107/S2052520613032629
_journal_volume 70
_journal_year 2014
_chemical_formula_moiety 'C12 F4 N4, 2(C8 H4 I2 S6)'
_chemical_formula_sum 'C28 H8 F4 I4 N4 S12'
_chemical_formula_weight 1368.70
_space_group_IT_number 2
_symmetry_cell_setting triclinic
_symmetry_space_group_name_Hall '-P 1'
_symmetry_space_group_name_H-M 'P -1'
_atom_sites_solution_hydrogens geom
_atom_sites_solution_primary direct
_atom_sites_solution_secondary difmap
_audit_creation_method SHELXL-97
_cell_angle_alpha 91.128(2)
_cell_angle_beta 92.950(2)
_cell_angle_gamma 94.213(2)
_cell_formula_units_Z 1
_cell_length_a 4.8311(2)
_cell_length_b 12.0457(4)
_cell_length_c 16.6577(6)
_cell_measurement_reflns_used 23458
_cell_measurement_temperature 293(2)
_cell_measurement_theta_max 27.485
_cell_measurement_theta_min 0.998
_cell_volume 965.21(6)
_computing_cell_refinement 'DIRAX (Duisenberg, 1992)'
_computing_data_collection 'COLLECT (Nonius, 1998)'
_computing_data_reduction 'EvalCCD (Duisenberg et al., 2003)'
_computing_molecular_graphics 'DIAMOND (Brandenburg & Brendt, 2001)'
_computing_publication_material 'WinGX (Farrugia, 2012)'
_computing_structure_refinement 'SHELXL-97 (Sheldrick, 2008)'
_computing_structure_solution 'SIR97 (Altomare et al., 1999)'
_diffrn_ambient_temperature 293(2)
_diffrn_detector_area_resol_mean 9
_diffrn_measured_fraction_theta_full 0.994
_diffrn_measured_fraction_theta_max 0.994
_diffrn_measurement_device '95 mm CCD camera on \k-goniostat'
_diffrn_measurement_device_type 'Nonius KappaCCD'
_diffrn_measurement_method '\w and \f scans'
_diffrn_radiation_monochromator 'horizonally mounted graphite crystal'
_diffrn_radiation_source 'fine-focus sealed tube'
_diffrn_radiation_type MoK\a
_diffrn_radiation_wavelength 0.71073
_diffrn_reflns_av_R_equivalents 0.0403
_diffrn_reflns_av_sigmaI/netI 0.0438
_diffrn_reflns_limit_h_max 6
_diffrn_reflns_limit_h_min -5
_diffrn_reflns_limit_k_max 15
_diffrn_reflns_limit_k_min -15
_diffrn_reflns_limit_l_max 21
_diffrn_reflns_limit_l_min -20
_diffrn_reflns_number 12784
_diffrn_reflns_theta_full 27.50
_diffrn_reflns_theta_max 27.50
_diffrn_reflns_theta_min 3.58
_diffrn_standards_number 0
_exptl_absorpt_coefficient_mu 3.928
_exptl_absorpt_correction_T_max 0.822
_exptl_absorpt_correction_T_min 0.693
_exptl_absorpt_correction_type multi-scan
_exptl_absorpt_process_details 'SADABS (Bruker, 2003)'
_exptl_crystal_colour black
_exptl_crystal_density_diffrn 2.355
_exptl_crystal_density_method 'not measured'
_exptl_crystal_description needle
_exptl_crystal_F_000 644
_exptl_crystal_size_max 0.24
_exptl_crystal_size_mid 0.08
_exptl_crystal_size_min 0.05
_refine_diff_density_max 0.646
_refine_diff_density_min -0.751
_refine_ls_extinction_method none
_refine_ls_goodness_of_fit_ref 1.085
_refine_ls_hydrogen_treatment constr
_refine_ls_matrix_type full
_refine_ls_number_parameters 235
_refine_ls_number_reflns 4430
_refine_ls_number_restraints 0
_refine_ls_restrained_S_all 1.085
_refine_ls_R_factor_all 0.0615
_refine_ls_R_factor_gt 0.0354
_refine_ls_shift/su_max 0.000
_refine_ls_shift/su_mean 0.000
_refine_ls_structure_factor_coef Fsqd
_refine_ls_weighting_details 'calc w=1/[\s^2^(Fo^2^)+(0.0290P)^2^+1.1208P] where P=(Fo^2^+2Fc^2^)/3'
_refine_ls_weighting_scheme calc
_refine_ls_wR_factor_gt 0.0730
_refine_ls_wR_factor_ref 0.0818
_reflns_number_gt 3215
_reflns_number_total 4430
_reflns_threshold_expression I>2\s(I)
_cod_data_source_file bi5028sup1.cif
_cod_data_source_block I
_cod_database_code 2105778
_cod_database_fobs_code 2105778

loop_
_symmetry_equiv_pos_as_xyz
'x, y, z'
'-x, -y, -z'

loop_
_atom_site_type_symbol
_atom_site_label
_atom_site_fract_x
_atom_site_fract_y
_atom_site_fract_z
_atom_site_U_iso_or_equiv
_atom_site_adp_type
_atom_site_calc_flag
_atom_site_refinement_flags
_atom_site_occupancy
_atom_site_symmetry_multiplicity
I I1 1.00367(7) -0.09562(3) 0.318460(19) 0.03919(10) Uani d . 1 1
I I2 0.78123(9) 0.13172(3) 0.45511(2) 0.05213(12) Uani d . 1 1
S S1 0.6357(3) 0.03250(10) 0.18459(7) 0.0382(3) Uani d . 1 1
S S2 0.4524(3) 0.20477(11) 0.29232(7) 0.0415(3) Uani d . 1 1
S S3 0.2534(3) 0.11929(10) 0.03856(7) 0.0388(3) Uani d . 1 1
S S4 0.0728(3) 0.29612(10) 0.14334(7) 0.0380(3) Uani d . 1 1
S S5 -0.0852(4) 0.17208(12) -0.10330(8) 0.0528(4) Uani d . 1 1
S S6 -0.3050(3) 0.38475(11) 0.01644(8) 0.0412(3) Uani d . 1 1
C C1 0.7579(10) 0.0323(4) 0.2858(3) 0.0353(10) Uani d . 1 1
C C2 0.6766(10) 0.1115(4) 0.3331(3) 0.0344(10) Uani d . 1 1
C C3 0.4328(10) 0.1450(4) 0.1962(3) 0.0320(10) Uani d . 1 1
C C4 0.2719(10) 0.1822(4) 0.1338(3) 0.0335(10) Uani d . 1 1
C C5 0.0087(11) 0.2041(4) -0.0027(3) 0.0345(10) Uani d . 1 1
C C6 -0.0741(10) 0.2859(4) 0.0451(3) 0.0317(10) Uani d . 1 1
C C7 -0.2932(15) 0.2835(5) -0.1352(4) 0.0634(18) Uani d . 1 1
H H7A -0.2617 0.2977 -0.1913 0.076 Uiso calc R 1 1
H H7B -0.4877 0.2585 -0.1319 0.076 Uiso calc R 1 1
C C8 -0.2396(15) 0.3890(5) -0.0892(3) 0.0552(15) Uani d . 1 1
H H8A -0.3533 0.4435 -0.1138 0.066 Uiso calc R 1 1
H H8B -0.0468 0.4152 -0.0943 0.066 Uiso calc R 1 1
F F9 1.3673(7) 0.3446(3) 0.48016(19) 0.0517(8) Uani d . 1 1
F F10 1.0769(7) 0.4063(3) 0.35481(18) 0.0553(9) Uani d . 1 1
C C9 0.7104(13) 0.5277(5) 0.2822(3) 0.0527(15) Uani d . 1 1
C C10 0.6844(11) 0.5703(4) 0.3619(3) 0.0399(11) Uani d . 1 1
C C11 0.4878(12) 0.6515(5) 0.3648(3) 0.0429(12) Uani d . 1 1
C C12 0.8378(10) 0.5349(4) 0.4297(3) 0.0335(10) Uani d . 1 1
C C13 1.0356(11) 0.4535(4) 0.4263(3) 0.0383(11) Uani d . 1 1
C C14 1.1843(10) 0.4219(4) 0.4913(3) 0.0357(11) Uani d . 1 1
N N1 0.7192(16) 0.4984(6) 0.2172(4) 0.091(2) Uani d . 1 1
N N2 0.3279(12) 0.7161(4) 0.3626(3) 0.0598(13) Uani d . 1 1

loop_
_atom_site_aniso_label
_atom_site_aniso_U_11
_atom_site_aniso_U_22
_atom_site_aniso_U_33
_atom_site_aniso_U_12
_atom_site_aniso_U_13
_atom_site_aniso_U_23
I1 0.0454(2) 0.04073(18) 0.03315(17) 0.01852(14) -0.00352(13) 0.00190(13)
I2 0.0703(3) 0.0540(2) 0.03304(19) 0.02177(19) -0.01066(17) -0.00419(15)
S1 0.0436(7) 0.0417(7) 0.0309(6) 0.0187(6) -0.0039(5) -0.0013(5)
S2 0.0526(8) 0.0418(7) 0.0322(6) 0.0233(6) -0.0052(5) -0.0015(5)
S3 0.0478(7) 0.0386(6) 0.0319(6) 0.0205(6) -0.0033(5) 0.0001(5)
S4 0.0468(7) 0.0403(6) 0.0285(6) 0.0190(6) -0.0039(5) -0.0008(5)
S5 0.0784(11) 0.0468(8) 0.0341(7) 0.0252(7) -0.0165(7) -0.0074(6)
S6 0.0456(8) 0.0411(7) 0.0390(7) 0.0203(6) -0.0032(5) 0.0025(5)
C1 0.036(3) 0.037(3) 0.033(2) 0.008(2) -0.006(2) 0.0045(19)
C2 0.037(3) 0.038(3) 0.028(2) 0.008(2) -0.0068(19) 0.0031(19)
C3 0.035(3) 0.031(2) 0.031(2) 0.013(2) 0.0001(19) 0.0048(18)
C4 0.035(3) 0.038(3) 0.029(2) 0.012(2) 0.0018(19) 0.0047(19)
C5 0.045(3) 0.030(2) 0.028(2) 0.007(2) -0.003(2) 0.0022(18)
C6 0.032(3) 0.035(2) 0.029(2) 0.010(2) -0.0019(19) 0.0035(18)
C7 0.078(5) 0.068(4) 0.047(3) 0.036(4) -0.018(3) -0.007(3)
C8 0.083(4) 0.048(3) 0.038(3) 0.025(3) -0.006(3) 0.009(2)
F9 0.055(2) 0.0544(18) 0.0499(19) 0.0332(15) -0.0013(15) -0.0035(14)
F10 0.064(2) 0.068(2) 0.0369(17) 0.0365(17) -0.0047(15) -0.0108(15)
C9 0.061(4) 0.063(4) 0.038(3) 0.030(3) -0.004(3) 0.011(3)
C10 0.039(3) 0.041(3) 0.040(3) 0.014(2) -0.004(2) 0.007(2)
C11 0.046(3) 0.046(3) 0.038(3) 0.011(2) -0.007(2) 0.007(2)
C12 0.034(3) 0.034(2) 0.033(2) 0.010(2) -0.003(2) 0.0028(19)
C13 0.044(3) 0.038(3) 0.034(3) 0.013(2) 0.000(2) -0.005(2)
C14 0.034(3) 0.030(2) 0.045(3) 0.014(2) 0.003(2) 0.000(2)
N1 0.120(6) 0.120(5) 0.041(3) 0.066(5) -0.007(3) 0.004(3)
N2 0.066(3) 0.059(3) 0.058(3) 0.031(3) -0.007(3) 0.012(2)

loop_
_atom_type_symbol
_atom_type_description
_atom_type_scat_dispersion_real
_atom_type_scat_dispersion_imag
_atom_type_scat_source
C C 0.0033 0.0016 'International Tables Vol C Tables 4.2.6.8 and 6.1.1.4'
H H 0.0000 0.0000 'International Tables Vol C Tables 4.2.6.8 and 6.1.1.4'
N N 0.0061 0.0033 'International Tables Vol C Tables 4.2.6.8 and 6.1.1.4'
F F 0.0171 0.0103 'International Tables Vol C Tables 4.2.6.8 and 6.1.1.4'
S S 0.1246 0.1234 'International Tables Vol C Tables 4.2.6.8 and 6.1.1.4'
I I -0.4742 1.8119 'International Tables Vol C Tables 4.2.6.8 and 6.1.1.4'

loop_
_geom_angle_atom_site_label_1
_geom_angle_atom_site_label_2
_geom_angle_atom_site_label_3
_geom_angle_site_symmetry_1
_geom_angle_site_symmetry_3
_geom_angle
C3 S1 C1 . . 95.3(2)
C3 S2 C2 . . 95.0(2)
C4 S3 C5 . . 95.4(2)
C4 S4 C6 . . 95.4(2)
C5 S5 C7 . . 104.5(3)
C6 S6 C8 . . 98.7(2)
C2 C1 S1 . . 116.4(4)
C2 C1 I1 . . 127.2(4)
S1 C1 I1 . . 116.4(2)
C1 C2 S2 . . 118.5(4)
C1 C2 I2 . . 125.4(4)
S2 C2 I2 . . 116.1(2)
C4 C3 S2 . . 123.3(3)
C4 C3 S1 . . 121.9(4)
S2 C3 S1 . . 114.8(3)
C3 C4 S3 . . 122.2(4)
C3 C4 S4 . . 122.8(4)
S3 C4 S4 . . 115.0(3)
C6 C5 S5 . . 129.3(4)
C6 C5 S3 . . 117.3(4)
S5 C5 S3 . . 113.4(3)
C5 C6 S6 . . 125.8(4)
C5 C6 S4 . . 116.7(4)
S6 C6 S4 . . 117.4(3)
C8 C7 S5 . . 115.5(4)
C8 C7 H7A . . 108.4
S5 C7 H7A . . 108.4
C8 C7 H7B . . 108.4
S5 C7 H7B . . 108.4
H7A C7 H7B . . 107.5
C7 C8 S6 . . 116.4(5)
C7 C8 H8A . . 108.2
S6 C8 H8A . . 108.2
C7 C8 H8B . . 108.2
S6 C8 H8B . . 108.2
H8A C8 H8B . . 107.3
N1 C9 C10 . . 175.7(6)
C12 C10 C11 . . 124.2(5)
C12 C10 C9 . . 123.5(5)
C11 C10 C9 . . 112.3(5)
N2 C11 C10 . . 176.2(6)
C10 C12 C14 . 2_766 123.7(4)
C10 C12 C13 . . 123.9(4)
C14 C12 C13 2_766 . 112.4(4)
F10 C13 C14 . . 118.4(4)
F10 C13 C12 . . 118.3(4)
C14 C13 C12 . . 123.3(4)
C13 C14 F9 . . 117.6(4)
C13 C14 C12 . 2_766 124.3(4)
F9 C14 C12 . 2_766 118.1(4)

loop_
_geom_bond_atom_site_label_1
_geom_bond_atom_site_label_2
_geom_bond_site_symmetry_2
_geom_bond_distance
I1 C1 . 2.077(5)
I2 C2 . 2.074(5)
S1 C3 . 1.743(4)
S1 C1 . 1.757(5)
S2 C3 . 1.738(5)
S2 C2 . 1.741(5)
S3 C4 . 1.740(5)
S3 C5 . 1.742(5)
S4 C4 . 1.742(5)
S4 C6 . 1.748(5)
S5 C5 . 1.742(5)
S5 C7 . 1.807(6)
S6 C6 . 1.747(5)
S6 C8 . 1.805(6)
C1 C2 . 1.320(7)
C3 C4 . 1.368(7)
C5 C6 . 1.351(6)
C7 C8 . 1.470(8)
C7 H7A . 0.9700
C7 H7B . 0.9700
C8 H8A . 0.9700
C8 H8B . 0.9700
F9 C14 . 1.346(5)
F10 C13 . 1.340(5)
C9 N1 . 1.135(8)
C9 C10 . 1.430(8)
C10 C12 . 1.408(7)
C10 C11 . 1.415(7)
C11 N2 . 1.136(7)
C12 C14 2_766 1.419(6)
C12 C13 . 1.421(7)
C13 C14 . 1.344(7)
C14 C12 2_766 1.419(6)

loop_
_geom_torsion_atom_site_label_1
_geom_torsion_atom_site_label_2
_geom_torsion_atom_site_label_3
_geom_torsion_atom_site_label_4
_geom_torsion_site_symmetry_1
_geom_torsion_site_symmetry_4
_geom_torsion
C3 S1 C1 C2 . . -2.5(5)
C3 S1 C1 I1 . . 175.5(3)
S1 C1 C2 S2 . . 1.7(6)
I1 C1 C2 S2 . . -176.1(3)
S1 C1 C2 I2 . . 179.1(3)
I1 C1 C2 I2 . . 1.3(7)
C3 S2 C2 C1 . . 0.1(5)
C3 S2 C2 I2 . . -177.6(3)
C2 S2 C3 C4 . . 178.2(4)
C2 S2 C3 S1 . . -1.8(3)
C1 S1 C3 C4 . . -177.5(4)
C1 S1 C3 S2 . . 2.5(3)
S2 C3 C4 S3 . . -179.1(3)
S1 C3 C4 S3 . . 0.9(6)
S2 C3 C4 S4 . . 1.3(7)
S1 C3 C4 S4 . . -178.7(3)
C5 S3 C4 C3 . . 177.2(4)
C5 S3 C4 S4 . . -3.3(3)
C6 S4 C4 C3 . . -177.4(4)
C6 S4 C4 S3 . . 3.1(3)
C7 S5 C5 C6 . . 6.3(6)
C7 S5 C5 S3 . . -171.3(3)
C4 S3 C5 C6 . . 2.3(4)
C4 S3 C5 S5 . . -179.8(3)
S5 C5 C6 S6 . . -0.3(7)
S3 C5 C6 S6 . . 177.2(3)
S5 C5 C6 S4 . . -178.0(3)
S3 C5 C6 S4 . . -0.5(6)
C8 S6 C6 C5 . . -27.8(5)
C8 S6 C6 S4 . . 149.9(3)
C4 S4 C6 C5 . . -1.5(4)
C4 S4 C6 S6 . . -179.4(3)
C5 S5 C7 C8 . . 24.8(6)
S5 C7 C8 S6 . . -61.7(7)
C6 S6 C8 C7 . . 59.5(5)
C11 C10 C12 C14 . 2_766 -1.0(8)
C9 C10 C12 C14 . 2_766 179.0(5)
C11 C10 C12 C13 . . -179.8(5)
C9 C10 C12 C13 . . 0.2(8)
C10 C12 C13 F10 . . -0.9(8)
C14 C12 C13 F10 2_766 . -179.8(4)
C10 C12 C13 C14 . . 178.8(5)
C14 C12 C13 C14 2_766 . -0.1(8)
F10 C13 C14 F9 . . 0.2(7)
C12 C13 C14 F9 . . -179.4(5)
F10 C13 C14 C12 . 2_766 179.8(5)
C12 C13 C14 C12 . 2_766 0.2(9)
